data_1534431
loop_
_publ_author_name
'Rybakov, V.B.'
'Timoshchenko, N.I.'
'Volkov, S.V.'
'Aslanov, L.A.'
'Fokina, Z.A.'

_publ_section_title
;
 X-ray investigation of iron(III) halogenchalcogenide complexes
;
_journal_name_full 'Zhurnal Neorganicheskoi Khimii'
_journal_page_first 2541
_journal_page_last 2548
_journal_volume 36
_journal_year 1991
_chemical_formula_sum 'Cl7 Fe S'
_chemical_name_systematic 'Fe S Cl7'
_space_group_IT_number 14
_symmetry_space_group_name_Hall '-P 2bc'
_symmetry_space_group_name_H-M 'P 1 1 21/b'
_cell_angle_alpha 90
_cell_angle_beta 90
_cell_angle_gamma 101.85
_cell_formula_units_Z 4
_cell_length_a 6.417
_cell_length_b 13.356
_cell_length_c 12.359
_cell_volume 1036.660
_citation_journal_id_ASTM ZNOKAQ
_cod_data_source_file Rybakov_ZNOKAQ_1991_1223.cif
_cod_data_source_block Cl7Fe1S1
_cod_original_cell_volume 1036.66
_cod_original_sg_symbol_Hall '-P 2ybc (-x,z,y)'
_cod_original_formula_sum 'Cl7 Fe1 S1'
_cod_database_code 1534431

loop_
_symmetry_equiv_pos_as_xyz
x,y,z
-x,-y+1/2,z+1/2
-x,-y,-z
x,y-1/2,-z-1/2

loop_
_atom_site_label
_atom_site_type_symbol
_atom_site_fract_x
_atom_site_fract_y
_atom_site_fract_z
_atom_site_occupancy
_atom_site_U_iso_or_equiv
Fe1 Fe+3 0.6109 0.2322 0.5181 1 0.0
Cl1 Cl-1 0.3917 0.0961 0.5776 1 0.0
S1 S+4 0.0281 0.0814 0.7472 1 0.0
Cl7 Cl-1 -0.1831 0.1115 0.8518 1 0.0
Cl5 Cl-1 -0.1472 -0.021 0.6531 1 0.0
Cl2 Cl-1 0.6386 0.2216 0.3422 1 0.0
Cl3 Cl-1 0.4976 0.3716 0.5539 1 0.0
Cl6 Cl-1 0.183 -0.0039 0.8339 1 0.0
Cl4 Cl-1 0.9232 0.2439 0.5918 1 0.0
